data_7150485
loop_
_publ_author_name
'Bensemann, Igor'
'Gdaniec, Maria'
'\/Lakomecka, Karina'
'Milewska, Maria J.'
'Po\/lo\'nski, Tadeusz'

_publ_section_title
;
 Creation of hydrogen bonded 1D networks by co-crystallization of
 N,N'-bis(2-pyridyl)aryldiamines with dicarboxylic acidsSupramolecular
 structures formed by 2-aminopyridine derivatives. Part II.5
;
_journal_issue 8
_journal_name_full 'Organic &amp;  Biomolecular Chemistry'
_journal_page_first 1425
_journal_paper_doi 10.1039/b211675h
_journal_volume 1
_journal_year 2003
_chemical_formula_moiety 'C16H14N4, C10H18O4'
_chemical_formula_sum 'C26 H32 N4 O4'
_chemical_formula_weight 464.56
_chemical_melting_point 138
_chemical_name_systematic
; 
N,N'-bis(2-pyridyl)-1,3-diaminobenzene sebacic acid 
;
_space_group_IT_number 11
_symmetry_cell_setting monoclinic
_symmetry_space_group_name_Hall '-P 2yb'
_symmetry_space_group_name_H-M 'P 1 21/m 1'
_atom_sites_solution_hydrogens mixed
_atom_sites_solution_primary direct
_atom_sites_solution_secondary difmap
_audit_creation_method SHELXL-97
_cell_angle_alpha 90.00
_cell_angle_beta 102.810(10)
_cell_angle_gamma 90.00
_cell_formula_units_Z 2
_cell_length_a 5.4920(10)
_cell_length_b 34.585(2)
_cell_length_c 6.3180(10)
_cell_measurement_reflns_used 'not relevant with the CCD data'
_cell_measurement_temperature 130(2)
_cell_volume 1170.2(3)
_computing_cell_refinement 'KM4RED, Version 1.163, 2000'
_computing_data_collection 'KM4CCD, Version 1.163, 2000'
_computing_data_reduction 'KM4RED, Version 1.163, 2000'
_computing_publication_material 'SHELXL-97 (Sheldrick, 1997)'
_computing_structure_refinement 'SHELXL-97 (Sheldrick, 1997)'
_computing_structure_solution 'SHELXS-97 (Sheldrick, 1990)'
_diffrn_ambient_temperature 130(2)
_diffrn_measured_fraction_theta_full 0.959
_diffrn_measured_fraction_theta_max 0.959
_diffrn_measurement_device_type 'Kuma KM4CCD diffractometer'
_diffrn_measurement_method '\o scan'
_diffrn_radiation_monochromator graphite
_diffrn_radiation_source 'fine-focus sealed tube'
_diffrn_radiation_type MoK\a
_diffrn_radiation_wavelength 0.71073
_diffrn_reflns_av_R_equivalents 0.0588
_diffrn_reflns_av_sigmaI/netI 0.0503
_diffrn_reflns_limit_h_max 6
_diffrn_reflns_limit_h_min -3
_diffrn_reflns_limit_k_max 40
_diffrn_reflns_limit_k_min -39
_diffrn_reflns_limit_l_max 7
_diffrn_reflns_limit_l_min -7
_diffrn_reflns_number 6765
_diffrn_reflns_theta_full 25.03
_diffrn_reflns_theta_max 25.03
_diffrn_reflns_theta_min 3.36
_diffrn_standards_decay_% <2
_diffrn_standards_interval_count 50
_exptl_absorpt_coefficient_mu 0.090
_exptl_absorpt_correction_type none
_exptl_crystal_colour colorless
_exptl_crystal_density_diffrn 1.318
_exptl_crystal_density_method 'not measured'
_exptl_crystal_description needle
_exptl_crystal_F_000 496
_exptl_crystal_size_max 0.70
_exptl_crystal_size_mid 0.20
_exptl_crystal_size_min 0.02
_refine_diff_density_max 0.184
_refine_diff_density_min -0.222
_refine_diff_density_rms 0.052
_refine_ls_extinction_method none
_refine_ls_goodness_of_fit_ref 1.122
_refine_ls_hydrogen_treatment mixed
_refine_ls_matrix_type full
_refine_ls_number_parameters 177
_refine_ls_number_reflns 2024
_refine_ls_number_restraints 0
_refine_ls_restrained_S_all 1.122
_refine_ls_R_factor_all 0.0811
_refine_ls_R_factor_gt 0.0561
_refine_ls_shift/su_max 0.001
_refine_ls_shift/su_mean 0.000
_refine_ls_structure_factor_coef Fsqd
_refine_ls_weighting_details 'calc w=1/[\s^2^(Fo^2^)+(0.0468P)^2^+0.6292P] where P=(Fo^2^+2Fc^2^)/3'
_refine_ls_weighting_scheme calc
_refine_ls_wR_factor_gt 0.1135
_refine_ls_wR_factor_ref 0.1293
_reflns_number_gt 1561
_reflns_number_total 2024
_reflns_threshold_expression >2sigma(I)
_cod_data_source_file b211675h.txt
_cod_data_source_block 1seb
_cod_depositor_comments
;
The following automatic conversions were performed:

'_atom_sites_solution_hydrogens' value 'difmap and geom' was changed
to 'mixed'.

Automatic conversion script
Id: cif_fix_values 6452 2018-10-05 10:23:21Z andrius 
;
_cod_original_sg_symbol_H-M P21/m
_cod_database_code 7150485

loop_
_symmetry_equiv_pos_as_xyz
'x, y, z'
'-x, y+1/2, -z'
'-x, -y, -z'
'x, -y-1/2, z'

loop_
_atom_site_label
_atom_site_type_symbol
_atom_site_fract_x
_atom_site_fract_y
_atom_site_fract_z
_atom_site_U_iso_or_equiv
_atom_site_adp_type
_atom_site_occupancy
_atom_site_symmetry_multiplicity
_atom_site_calc_flag
_atom_site_refinement_flags
_atom_site_disorder_assembly
_atom_site_disorder_group
N1 N 0.4209(4) 0.13853(5) 0.1426(3) 0.0240(5) Uani 1 1 d . . .
C2 C 0.3444(4) 0.17062(7) 0.0255(4) 0.0228(6) Uani 1 1 d . . .
C3 C 0.1396(4) 0.19205(7) 0.0589(4) 0.0250(6) Uani 1 1 d . . .
H3 H 0.0794 0.2134 -0.0357 0.029(7) Uiso 1 1 d R . .
C4 C 0.0248(4) 0.18098(7) 0.2232(4) 0.0288(6) Uani 1 1 d . . .
H4 H -0.1177 0.1948 0.2485 0.035(7) Uiso 1 1 d R . .
C5 C 0.1086(5) 0.14897(7) 0.3497(4) 0.0297(6) Uani 1 1 d . . .
H5 H 0.0348 0.1409 0.4668 0.035(7) Uiso 1 1 d R . .
C6 C 0.3036(5) 0.12852(7) 0.3009(4) 0.0277(6) Uani 1 1 d . . .
H6 H 0.3673 0.1054 0.3780 0.030(7) Uiso 1 1 d R . .
N7 N 0.4753(4) 0.17876(6) -0.1324(3) 0.0254(5) Uani 1 1 d . . .
H7 H 0.5731 0.1576 -0.1662 0.038(7) Uiso 1 1 d R . .
C8 C 0.5100(4) 0.21503(7) -0.2226(4) 0.0226(6) Uani 1 1 d . . .
C9 C 0.6083(5) 0.21510(7) -0.4082(4) 0.0276(6) Uani 1 1 d . . .
H9 H 0.6395 0.1913 -0.4757 0.035(7) Uiso 1 1 d R . .
C10 C 0.6588(7) 0.2500 -0.4966(6) 0.0321(9) Uani 1 2 d S . .
H10 H 0.7342 0.2500 -0.6200 0.047(11) Uiso 1 2 d SR . .
C11 C 0.4676(6) 0.2500 -0.1275(5) 0.0207(7) Uani 1 2 d S . .
H11 H 0.4129 0.2500 0.0067 0.018(8) Uiso 1 2 d SR . .
O1A O 0.7291(3) 0.08318(5) 0.0764(3) 0.0294(5) Uani 1 1 d . . .
H1O H 0.624(6) 0.1054(11) 0.097(5) 0.078(11) Uiso 1 1 d . . .
O2A O 0.7918(3) 0.11415(5) -0.2185(3) 0.0318(5) Uani 1 1 d . . .
C1A C 0.8354(4) 0.08723(7) -0.0918(4) 0.0233(5) Uani 1 1 d . . .
C2A C 1.0130(5) 0.05489(7) -0.1062(4) 0.0259(6) Uani 1 1 d . . .
H2AA H 0.9169 0.0316 -0.1100 0.036(7) Uiso 1 1 d R . .
H2AB H 1.1340 0.0545 0.0292 0.028(7) Uiso 1 1 d R . .
C3A C 1.1407(5) 0.05623(7) -0.2970(4) 0.0256(6) Uani 1 1 d . . .
H3AA H 1.2411 0.0792 -0.2831 0.024(6) Uiso 1 1 d R . .
H3AB H 1.0177 0.0588 -0.4303 0.031(7) Uiso 1 1 d R . .
C4A C 1.3000(4) 0.02029(7) -0.3040(4) 0.0249(6) Uani 1 1 d . . .
H4AA H 1.2039 -0.0029 -0.3059 0.024(6) Uiso 1 1 d R . .
H4AB H 1.4257 0.0188 -0.1717 0.025(6) Uiso 1 1 d R . .
C5A C 1.4264(4) 0.01858(7) -0.4957(4) 0.0244(6) Uani 1 1 d . . .
H5AB H 1.5353 0.0404 -0.4910 0.017(6) Uiso 1 1 d R . .
H5AA H 1.2998 0.0206 -0.6271 0.028(7) Uiso 1 1 d R . .

loop_
_atom_site_aniso_label
_atom_site_aniso_U_11
_atom_site_aniso_U_22
_atom_site_aniso_U_33
_atom_site_aniso_U_23
_atom_site_aniso_U_13
_atom_site_aniso_U_12
N1 0.0323(11) 0.0185(11) 0.0237(11) 0.0021(9) 0.0113(9) 0.0010(9)
C2 0.0266(13) 0.0180(12) 0.0246(13) -0.0015(10) 0.0075(11) -0.0034(10)
C3 0.0261(13) 0.0194(13) 0.0293(14) 0.0007(11) 0.0054(11) -0.0007(10)
C4 0.0292(14) 0.0234(13) 0.0371(15) -0.0042(12) 0.0141(12) -0.0005(11)
C5 0.0373(15) 0.0268(14) 0.0294(14) -0.0013(11) 0.0167(12) -0.0045(11)
C6 0.0355(14) 0.0216(13) 0.0279(15) 0.0048(11) 0.0112(12) 0.0015(11)
N7 0.0350(12) 0.0185(11) 0.0275(12) 0.0027(9) 0.0171(10) 0.0047(9)
C8 0.0257(13) 0.0203(13) 0.0221(13) 0.0012(10) 0.0058(11) 0.0016(10)
C9 0.0399(15) 0.0185(13) 0.0270(14) -0.0022(11) 0.0132(12) 0.0017(11)
C10 0.046(2) 0.026(2) 0.030(2) 0.000 0.0208(19) 0.000
C11 0.0266(18) 0.0226(18) 0.0137(17) 0.000 0.0056(14) 0.000
O1A 0.0394(10) 0.0228(10) 0.0309(10) 0.0028(8) 0.0182(8) 0.0059(8)
O2A 0.0434(11) 0.0261(10) 0.0299(10) 0.0065(8) 0.0170(9) 0.0108(8)
C1A 0.0255(13) 0.0202(13) 0.0249(13) -0.0024(11) 0.0069(11) -0.0024(10)
C2A 0.0335(14) 0.0201(13) 0.0250(15) 0.0015(10) 0.0082(12) 0.0056(11)
C3A 0.0311(14) 0.0227(14) 0.0236(14) 0.0002(11) 0.0070(12) 0.0034(11)
C4A 0.0299(13) 0.0207(13) 0.0254(14) 0.0006(11) 0.0086(12) 0.0023(11)
C5A 0.0289(13) 0.0209(13) 0.0240(14) 0.0012(10) 0.0073(11) 0.0040(11)

loop_
_atom_type_symbol
_atom_type_description
_atom_type_scat_dispersion_real
_atom_type_scat_dispersion_imag
_atom_type_scat_source
C C 0.0033 0.0016 'International Tables Vol C Tables 4.2.6.8 and 6.1.1.4'
H H 0.0000 0.0000 'International Tables Vol C Tables 4.2.6.8 and 6.1.1.4'
N N 0.0061 0.0033 'International Tables Vol C Tables 4.2.6.8 and 6.1.1.4'
O O 0.0106 0.0060 'International Tables Vol C Tables 4.2.6.8 and 6.1.1.4'

loop_
_geom_angle_atom_site_label_1
_geom_angle_atom_site_label_2
_geom_angle_atom_site_label_3
_geom_angle
_geom_angle_site_symmetry_1
_geom_angle_site_symmetry_3
_geom_angle_publ_flag
C2 N1 C6 118.41(19) . . ?
N1 C2 N7 114.52(19) . . ?
N1 C2 C3 121.1(2) . . ?
N7 C2 C3 124.4(2) . . ?
C4 C3 C2 118.8(2) . . ?
C4 C3 H3 121.9 . . ?
C2 C3 H3 119.3 . . ?
C3 C4 C5 120.4(2) . . ?
C3 C4 H4 120.7 . . ?
C5 C4 H4 118.8 . . ?
C6 C5 C4 117.3(2) . . ?
C6 C5 H5 120.5 . . ?
C4 C5 H5 122.3 . . ?
N1 C6 C5 123.9(2) . . ?
N1 C6 H6 114.2 . . ?
C5 C6 H6 121.9 . . ?
C2 N7 C8 127.76(19) . . ?
C2 N7 H7 114.3 . . ?
C8 N7 H7 117.2 . . ?
C11 C8 C9 119.6(2) . . ?
C11 C8 N7 123.3(2) . . ?
C9 C8 N7 117.0(2) . . ?
C10 C9 C8 119.3(2) . . ?
C10 C9 H9 119.8 . . ?
C8 C9 H9 120.8 . . ?
C9 C10 C9 121.5(3) 4_565 . ?
C9 C10 H10 119.3 4_565 . ?
C9 C10 H10 119.3 . . ?
C8 C11 C8 120.5(3) 4_565 . ?
C8 C11 H11 119.7 4_565 . ?
C8 C11 H11 119.7 . . ?
C1A O1A H1O 113(2) . . ?
O2A C1A O1A 123.4(2) . . ?
O2A C1A C2A 124.5(2) . . ?
O1A C1A C2A 112.1(2) . . ?
C1A C2A C3A 116.4(2) . . ?
C1A C2A H2AA 105.4 . . ?
C3A C2A H2AA 110.6 . . ?
C1A C2A H2AB 106.7 . . ?
C3A C2A H2AB 110.9 . . ?
H2AA C2A H2AB 106.2 . . ?
C2A C3A C4A 111.44(19) . . ?
C2A C3A H3AA 108.0 . . ?
C4A C3A H3AA 110.8 . . ?
C2A C3A H3AB 109.8 . . ?
C4A C3A H3AB 110.3 . . ?
H3AA C3A H3AB 106.4 . . ?
C5A C4A C3A 114.81(19) . . ?
C5A C4A H4AA 107.6 . . ?
C3A C4A H4AA 111.4 . . ?
C5A C4A H4AB 108.9 . . ?
C3A C4A H4AB 109.0 . . ?
H4AA C4A H4AB 104.6 . . ?
C4A C5A C5A 113.5(2) . 3_854 ?
C4A C5A H5AB 109.5 . . ?
C5A C5A H5AB 109.4 3_854 . ?
C4A C5A H5AA 108.3 . . ?
C5A C5A H5AA 108.6 3_854 . ?
H5AB C5A H5AA 107.2 . . ?

loop_
_geom_bond_atom_site_label_1
_geom_bond_atom_site_label_2
_geom_bond_distance
_geom_bond_site_symmetry_2
_geom_bond_publ_flag
N1 C2 1.348(3) . ?
N1 C6 1.350(3) . ?
C2 N7 1.382(3) . ?
C2 C3 1.402(3) . ?
C3 C4 1.383(3) . ?
C3 H3 0.9602 . ?
C4 C5 1.383(3) . ?
C4 H4 0.9600 . ?
C5 C6 1.374(3) . ?
C5 H5 0.9599 . ?
C6 H6 0.9598 . ?
N7 C8 1.408(3) . ?
N7 H7 0.9599 . ?
C8 C11 1.393(3) . ?
C8 C9 1.396(3) . ?
C9 C10 1.384(3) . ?
C9 H9 0.9600 . ?
C10 C9 1.384(3) 4_565 ?
C10 H10 0.9600 . ?
C11 C8 1.393(3) 4_565 ?
C11 H11 0.9600 . ?
O1A C1A 1.329(3) . ?
O1A H1O 0.99(4) . ?
O2A C1A 1.216(3) . ?
C1A C2A 1.500(3) . ?
C2A C3A 1.524(3) . ?
C2A H2AA 0.9600 . ?
C2A H2AB 0.9600 . ?
C3A C4A 1.526(3) . ?
C3A H3AA 0.9599 . ?
C3A H3AB 0.9600 . ?
C4A C5A 1.525(3) . ?
C4A H4AA 0.9601 . ?
C4A H4AB 0.9600 . ?
C5A C5A 1.525(4) 3_854 ?
C5A H5AB 0.9598 . ?
C5A H5AA 0.9600 . ?
